data_7210195
loop_
_publ_author_name
'Zhou, Jian'
'Liu, Xing'
'Chen, Rong'
'Xiao, Hong-Ping'
'Hu, Feilong'
'Zou, Huahong'
'Zhou, Yun'
'Liu, Chun'
'Zhu, Ligang'

_publ_section_title
;
 New 3-D polyoxovanadoborate architectures based on [V12B18O60]16&#x2212;
 clusters
;
_journal_issue 25
_journal_name_full CrystEngComm
_journal_page_first 5057
_journal_paper_doi 10.1039/c3ce40428e
_journal_volume 15
_journal_year 2013
_chemical_formula_moiety '3(C4 H17 B6 Cu N3 O21 V4),4(H3 O),6.5(H2 O)'
_chemical_formula_sum 'C12 H76 B18 Cu3 N9 O73.5 V12'
_chemical_formula_weight 2519.27
_chemical_name_systematic
;
?
;
_space_group_IT_number 206
_symmetry_cell_setting cubic
_symmetry_space_group_name_Hall '-I 2b 2c 3'
_symmetry_space_group_name_H-M 'I a -3'
_atom_sites_solution_hydrogens geom
_atom_sites_solution_primary direct
_atom_sites_solution_secondary difmap
_audit_creation_method SHELXL-97
_cell_angle_alpha 90.00
_cell_angle_beta 90.00
_cell_angle_gamma 90.00
_cell_formula_units_Z 8
_cell_length_a 27.618(3)
_cell_length_b 27.618(3)
_cell_length_c 27.618(3)
_cell_measurement_temperature 296(2)
_cell_volume 21066(4)
_computing_structure_refinement 'SHELXL-97 (Sheldrick, 1997)'
_computing_structure_solution 'SHELXS-97 (Sheldrick, 1990)'
_diffrn_ambient_temperature 296(2)
_diffrn_detector_area_resol_mean 7.31
_diffrn_measured_fraction_theta_full 0.994
_diffrn_measured_fraction_theta_max 0.994
_diffrn_measurement_device_type 'Rigaku Mercury'
_diffrn_measurement_method \w
_diffrn_radiation_monochromator graphite
_diffrn_radiation_source 'fine-focus sealed tube'
_diffrn_radiation_type MoK\a
_diffrn_radiation_wavelength 0.71073
_diffrn_reflns_av_R_equivalents 0.0589
_diffrn_reflns_av_sigmaI/netI 0.0263
_diffrn_reflns_limit_h_max 32
_diffrn_reflns_limit_h_min -32
_diffrn_reflns_limit_k_max 32
_diffrn_reflns_limit_k_min -21
_diffrn_reflns_limit_l_max 32
_diffrn_reflns_limit_l_min -19
_diffrn_reflns_number 42879
_diffrn_reflns_theta_full 25.09
_diffrn_reflns_theta_max 25.09
_diffrn_reflns_theta_min 1.47
_exptl_absorpt_coefficient_mu 1.702
_exptl_absorpt_correction_T_max 0.8349
_exptl_absorpt_correction_T_min 0.7164
_exptl_absorpt_correction_type multi-scan
_exptl_absorpt_process_details 'Jacobson, R. (1998) Private communication'
_exptl_crystal_colour black
_exptl_crystal_density_diffrn 1.588
_exptl_crystal_density_method 'not measured'
_exptl_crystal_description block
_exptl_crystal_F_000 9768
_exptl_crystal_size_max 0.21
_exptl_crystal_size_mid 0.18
_exptl_crystal_size_min 0.11
_refine_diff_density_max 0.854
_refine_diff_density_min -0.579
_refine_diff_density_rms 0.128
_refine_ls_extinction_coef 0.00009(2)
_refine_ls_extinction_expression Fc^*^=kFc[1+0.001xFc^2^\l^3^/sin(2\q)]^-1/4^
_refine_ls_extinction_method SHELXL
_refine_ls_goodness_of_fit_ref 1.181
_refine_ls_hydrogen_treatment mixed
_refine_ls_matrix_type full
_refine_ls_number_parameters 255
_refine_ls_number_reflns 3124
_refine_ls_number_restraints 271
_refine_ls_restrained_S_all 1.165
_refine_ls_R_factor_all 0.0901
_refine_ls_R_factor_gt 0.0559
_refine_ls_shift/su_max 0.002
_refine_ls_shift/su_mean 0.000
_refine_ls_structure_factor_coef Fsqd
_refine_ls_weighting_details 'calc w=1/[\s^2^(Fo^2^)+(0.0808P)^2^+200.6589P] where P=(Fo^2^+2Fc^2^)/3'
_refine_ls_weighting_scheme calc
_refine_ls_wR_factor_gt 0.1488
_refine_ls_wR_factor_ref 0.1888
_reflns_number_gt 2283
_reflns_number_total 3124
_reflns_threshold_expression >2sigma(I)
_cod_data_source_file c3ce40428e.txt
_cod_data_source_block 1
_cod_depositor_comments
;
The following automatic conversions were performed:

'_symmetry_cell_setting' value 'Cubic' changed to 'cubic' according
to /home/saulius/struct/CIF-dictionaries/cif_core.dic dictionary
named 'cif_core.dic' version 2.4.2 from 2011-04-26.

Automatic conversion script
Id: cif_fix_values 1891 2012-01-12 08:04:46Z andrius 
;
_cod_original_cell_volume 21066(7)
_cod_original_formula_sum 'C12 H76 B18 Cu3 N9 O73.5 V12 '
_cod_database_code 7210195

loop_
_symmetry_equiv_pos_as_xyz
'x, y, z'
'-x+1/2, -y, z+1/2'
'-x, y+1/2, -z+1/2'
'x+1/2, -y+1/2, -z'
'z, x, y'
'z+1/2, -x+1/2, -y'
'-z+1/2, -x, y+1/2'
'-z, x+1/2, -y+1/2'
'y, z, x'
'-y, z+1/2, -x+1/2'
'y+1/2, -z+1/2, -x'
'-y+1/2, -z, x+1/2'
'x+1/2, y+1/2, z+1/2'
'-x+1, -y+1/2, z+1'
'-x+1/2, y+1, -z+1'
'x+1, -y+1, -z+1/2'
'z+1/2, x+1/2, y+1/2'
'z+1, -x+1, -y+1/2'
'-z+1, -x+1/2, y+1'
'-z+1/2, x+1, -y+1'
'y+1/2, z+1/2, x+1/2'
'-y+1/2, z+1, -x+1'
'y+1, -z+1, -x+1/2'
'-y+1, -z+1/2, x+1'
'-x, -y, -z'
'x-1/2, y, -z-1/2'
'x, -y-1/2, z-1/2'
'-x-1/2, y-1/2, z'
'-z, -x, -y'
'-z-1/2, x-1/2, y'
'z-1/2, x, -y-1/2'
'z, -x-1/2, y-1/2'
'-y, -z, -x'
'y, -z-1/2, x-1/2'
'-y-1/2, z-1/2, x'
'y-1/2, z, -x-1/2'
'-x+1/2, -y+1/2, -z+1/2'
'x, y+1/2, -z'
'x+1/2, -y, z'
'-x, y, z+1/2'
'-z+1/2, -x+1/2, -y+1/2'
'-z, x, y+1/2'
'z, x+1/2, -y'
'z+1/2, -x, y'
'-y+1/2, -z+1/2, -x+1/2'
'y+1/2, -z, x'
'-y, z, x+1/2'
'y, z+1/2, -x'

loop_
_atom_site_label
_atom_site_type_symbol
_atom_site_fract_x
_atom_site_fract_y
_atom_site_fract_z
_atom_site_U_iso_or_equiv
_atom_site_adp_type
_atom_site_occupancy
_atom_site_symmetry_multiplicity
_atom_site_calc_flag
_atom_site_refinement_flags
Cu1 Cu 0.57090(7) 0.24830(6) 0.45839(7) 0.0517(5) Uani 0.50 1 d PU
V1 V 0.49478(3) 0.44194(3) 0.38698(3) 0.0269(3) Uani 1 1 d U
V2 V 0.54457(3) 0.37867(3) 0.45969(3) 0.0260(3) Uani 1 1 d U
B1 B 0.6022(3) 0.4573(2) 0.3075(2) 0.0321(14) Uani 1 1 d U
B2 B 0.6055(2) 0.4475(2) 0.3963(2) 0.0273(13) Uani 1 1 d U
B3 B 0.6409(2) 0.4313(2) 0.4769(2) 0.0257(13) Uani 1 1 d U
O1 O 0.55635(16) 0.32692(15) 0.43623(16) 0.0407(10) Uani 1 1 d U
O2 O 0.47883(14) 0.39666(14) 0.43699(14) 0.0306(9) Uani 1 1 d U
O2W O 0.5000 0.2500 0.4904(3) 0.070(2) Uani 1 2 d SU
O1W O 0.5000 0.5000 0.5000 0.138(6) Uani 1 6 d SU
O3 O 0.60322(13) 0.39792(13) 0.49780(13) 0.0254(8) Uani 1 1 d U
O4W O 0.5754(7) 0.3349(6) 0.3237(6) 0.104(5) Uani 0.50 1 d PU
O4 O 0.50684(13) 0.37143(14) 0.51844(13) 0.0291(8) Uani 1 1 d U
O5 O 0.48982(16) 0.41392(16) 0.33645(15) 0.0403(10) Uani 1 1 d U
O6 O 0.55856(14) 0.42901(14) 0.41355(13) 0.0302(9) Uani 1 1 d U
O7 O 0.6115(2) 0.43804(17) 0.26272(16) 0.0483(12) Uani 1 1 d U
H7 H 0.5975 0.4540 0.2420 0.073 Uiso 1 1 calc R
O8 O 0.61457(15) 0.43097(14) 0.34666(14) 0.0332(9) Uani 1 1 d U
O9 O 0.64419(13) 0.42948(14) 0.42604(13) 0.0280(8) Uani 1 1 d U
O10 O 0.68861(13) 0.41777(14) 0.49736(14) 0.0299(9) Uani 1 1 d U
N3 N 0.6143(4) 0.2703(4) 0.5157(5) 0.052(2) Uani 0.50 1 d PDU
H3C H 0.6020 0.2970 0.5297 0.062 Uiso 0.50 1 calc PR
H3D H 0.6165 0.2468 0.5381 0.062 Uiso 0.50 1 calc PR
N1 N 0.5427(5) 0.2116(6) 0.3943(5) 0.072(3) Uani 0.50 1 d PDU
H1C H 0.5342 0.1810 0.4013 0.086 Uiso 0.50 1 calc PR
H1D H 0.5167 0.2273 0.3825 0.086 Uiso 0.50 1 calc PR
N2 N 0.6322(5) 0.2489(6) 0.4205(5) 0.075(2) Uani 0.50 1 d PDU
H2C H 0.6333 0.2781 0.4053 0.090 Uiso 0.50 1 calc PR
C3 C 0.6704(6) 0.2492(7) 0.4548(6) 0.076(3) Uani 0.50 1 d PDU
H3A H 0.6999 0.2599 0.4390 0.091 Uiso 0.50 1 calc PR
H3B H 0.6757 0.2164 0.4664 0.091 Uiso 0.50 1 calc PR
C4 C 0.6605(6) 0.2803(6) 0.4954(7) 0.075(3) Uani 0.50 1 d PDU
H4A H 0.6852 0.2757 0.5199 0.090 Uiso 0.50 1 calc PR
H4B H 0.6617 0.3138 0.4849 0.090 Uiso 0.50 1 calc PR
C2 C 0.6284(7) 0.2134(7) 0.3831(7) 0.079(3) Uani 0.50 1 d PDU
H2A H 0.6351 0.1817 0.3968 0.095 Uiso 0.50 1 calc PR
H2B H 0.6528 0.2199 0.3587 0.095 Uiso 0.50 1 calc PR
C1 C 0.5816(6) 0.2126(8) 0.3606(7) 0.083(3) Uani 0.50 1 d PDU
H1A H 0.5783 0.2410 0.3402 0.100 Uiso 0.50 1 calc PR
H1B H 0.5794 0.1843 0.3399 0.100 Uiso 0.50 1 calc PR
O5W O 0.6198(3) 0.3020(4) 0.5913(4) 0.053(3) Uani 0.50 1 d PU
O3WA O 0.6791(7) 0.3438(7) 0.3816(8) 0.079(5) Uani 0.35 1 d PU
O3WB O 0.6971(16) 0.3665(17) 0.3564(17) 0.074(11) Uani 0.15 1 d PU
O6W O 0.730(2) 0.230(2) 0.270(2) 0.23(5) Uiso 0.25 3 d SP

loop_
_atom_site_aniso_label
_atom_site_aniso_U_11
_atom_site_aniso_U_22
_atom_site_aniso_U_33
_atom_site_aniso_U_23
_atom_site_aniso_U_13
_atom_site_aniso_U_12
Cu1 0.0605(11) 0.0385(9) 0.0561(11) -0.0028(8) 0.0171(9) -0.0019(8)
V1 0.0279(5) 0.0280(5) 0.0249(5) -0.0006(4) -0.0011(4) 0.0005(4)
V2 0.0284(5) 0.0244(5) 0.0251(5) -0.0001(4) 0.0026(4) -0.0005(4)
B1 0.036(3) 0.034(3) 0.025(3) 0.002(3) 0.006(3) 0.007(3)
B2 0.025(3) 0.028(3) 0.028(3) 0.004(2) 0.001(2) -0.002(2)
B3 0.023(3) 0.025(3) 0.029(3) 0.005(2) 0.000(2) 0.005(2)
O1 0.047(3) 0.028(2) 0.047(3) -0.0057(19) 0.009(2) 0.0016(18)
O2 0.030(2) 0.035(2) 0.027(2) 0.0025(16) 0.0007(16) -0.0011(16)
O2W 0.090(5) 0.052(4) 0.067(5) 0.000 0.000 -0.004(4)
O1W 0.138(6) 0.138(6) 0.138(6) -0.006(5) -0.006(5) -0.006(5)
O3 0.0246(18) 0.0271(19) 0.0247(18) 0.0017(15) -0.0005(15) 0.0006(15)
O4W 0.122(9) 0.087(8) 0.104(8) -0.013(7) 0.019(7) 0.000(7)
O4 0.0259(19) 0.034(2) 0.0270(19) 0.0034(16) 0.0013(15) 0.0025(16)
O5 0.050(3) 0.042(2) 0.029(2) -0.0053(18) 0.0010(19) 0.002(2)
O6 0.027(2) 0.035(2) 0.028(2) 0.0073(16) -0.0017(16) -0.0010(16)
O7 0.076(3) 0.041(3) 0.028(2) -0.0016(19) 0.001(2) 0.022(2)
O8 0.045(2) 0.028(2) 0.026(2) 0.0010(16) 0.0005(17) 0.0081(18)
O9 0.0257(19) 0.033(2) 0.0255(19) 0.0032(16) 0.0024(15) 0.0045(16)
O10 0.0219(19) 0.035(2) 0.033(2) 0.0049(17) -0.0008(16) 0.0002(16)
N3 0.059(5) 0.036(4) 0.060(5) -0.001(4) 0.015(4) 0.012(4)
N1 0.079(5) 0.068(5) 0.068(5) 0.009(4) 0.024(4) 0.009(5)
N2 0.080(4) 0.065(4) 0.080(4) 0.000(4) 0.017(4) 0.008(4)
C3 0.079(5) 0.068(5) 0.082(5) -0.002(4) 0.017(4) 0.006(4)
C4 0.077(5) 0.065(5) 0.083(5) -0.005(4) 0.009(5) 0.006(4)
C2 0.083(5) 0.075(5) 0.079(5) -0.004(4) 0.018(4) 0.006(4)
C1 0.091(5) 0.079(5) 0.081(5) 0.000(5) 0.017(5) 0.007(5)
O5W 0.037(4) 0.047(5) 0.077(6) 0.026(5) -0.011(4) 0.009(4)
O3WA 0.081(9) 0.065(8) 0.091(9) -0.012(7) -0.003(7) 0.017(7)
O3WB 0.074(14) 0.071(14) 0.077(14) -0.015(9) -0.004(9) 0.014(9)

loop_
_atom_type_symbol
_atom_type_description
_atom_type_scat_dispersion_real
_atom_type_scat_dispersion_imag
_atom_type_scat_source
C C 0.0033 0.0016 'International Tables Vol C Tables 4.2.6.8 and 6.1.1.4'
H H 0.0000 0.0000 'International Tables Vol C Tables 4.2.6.8 and 6.1.1.4'
B B 0.0013 0.0007 'International Tables Vol C Tables 4.2.6.8 and 6.1.1.4'
N N 0.0061 0.0033 'International Tables Vol C Tables 4.2.6.8 and 6.1.1.4'
O O 0.0106 0.0060 'International Tables Vol C Tables 4.2.6.8 and 6.1.1.4'
V V 0.3005 0.5294 'International Tables Vol C Tables 4.2.6.8 and 6.1.1.4'
Cu Cu 0.3201 1.2651 'International Tables Vol C Tables 4.2.6.8 and 6.1.1.4'

loop_
_geom_angle_atom_site_label_1
_geom_angle_atom_site_label_2
_geom_angle_atom_site_label_3
_geom_angle
_geom_angle_site_symmetry_1
_geom_angle_site_symmetry_3
N2 Cu1 N3 84.7(5) . .
N2 Cu1 O2W 172.4(5) . .
N3 Cu1 O2W 101.9(4) . .
N2 Cu1 N1 83.2(5) . .
N3 Cu1 N1 163.7(5) . .
O2W Cu1 N1 91.1(4) . .
N2 Cu1 O1 90.0(5) . .
N3 Cu1 O1 91.5(3) . .
O2W Cu1 O1 85.97(15) . .
N1 Cu1 O1 99.2(4) . .
O5 V1 O2 107.9(2) . 5
O5 V1 O2 107.1(2) . .
O2 V1 O2 93.2(2) 5 .
O5 V1 O6 108.5(2) . .
O2 V1 O6 143.37(17) 5 .
O2 V1 O6 79.39(16) . .
O5 V1 O4 106.3(2) . 5
O2 V1 O4 79.71(16) 5 5
O2 V1 O4 146.52(17) . 5
O6 V1 O4 87.04(16) . 5
O5 V1 V2 109.96(16) . .
O2 V1 V2 126.88(13) 5 .
O2 V1 V2 40.64(12) . .
O6 V1 V2 39.01(11) . .
O4 V1 V2 121.89(12) 5 .
O5 V1 V2 111.21(16) . 5
O2 V1 V2 40.44(12) 5 5
O2 V1 V2 126.67(12) . 5
O6 V1 V2 119.68(12) . 5
O4 V1 V2 39.31(11) 5 5
V2 V1 V2 138.55(5) . 5
O1 V2 O6 109.6(2) . .
O1 V2 O4 110.8(2) . .
O6 V2 O4 137.42(17) . .
O1 V2 O2 106.3(2) . .
O6 V2 O2 78.09(16) . .
O4 V2 O2 78.37(16) . .
O1 V2 O3 106.6(2) . .
O6 V2 O3 89.65(16) . .
O4 V2 O3 91.28(16) . .
O2 V2 O3 147.08(16) . .
O1 V2 V1 110.01(17) . .
O6 V2 V1 39.40(11) . .
O4 V2 V1 111.99(12) . .
O2 V2 V1 38.94(11) . .
O3 V2 V1 124.64(11) . .
O1 V2 V1 112.97(17) . 9
O6 V2 V1 110.34(12) . 9
O4 V2 V1 39.72(11) . 9
O2 V2 V1 38.69(11) . 9
O3 V2 V1 124.96(11) . 9
V1 V2 V1 74.85(4) . 9
O8 B1 O7 117.9(5) . .
O8 B1 O10 122.1(5) . 33_666
O7 B1 O10 120.0(5) . 33_666
O9 B2 O8 107.5(5) . .
O9 B2 O6 110.5(5) . .
O8 B2 O6 110.2(5) . .
O9 B2 O3 112.8(5) . 33_666
O8 B2 O3 109.2(4) . 33_666
O6 B2 O3 106.7(4) . 33_666
O9 B3 O10 108.3(4) . .
O9 B3 O4 110.2(4) . 33_666
O10 B3 O4 108.8(5) . 33_666
O9 B3 O3 113.8(5) . .
O10 B3 O3 108.4(4) . .
O4 B3 O3 107.1(4) 33_666 .
V2 O1 Cu1 140.6(3) . .
V1 O2 V1 144.7(2) 9 .
V1 O2 V2 100.88(17) 9 .
V1 O2 V2 100.43(17) . .
Cu1 O2W Cu1 131.3(4) 14_554 .
B3 O3 B2 114.5(4) . 29_666
B3 O3 V2 121.4(3) . .
B2 O3 V2 121.0(3) 29_666 .
B3 O4 V2 129.7(3) 29_666 .
B3 O4 V1 129.3(3) 29_666 9
V2 O4 V1 100.97(17) . 9
B2 O6 V2 129.9(3) . .
B2 O6 V1 127.8(3) . .
V2 O6 V1 101.60(18) . .
B1 O7 H7 109.5 . .
B1 O8 B2 122.7(5) . .
B3 O9 B2 120.7(4) . .
B1 O10 B3 121.2(4) 29_666 .
C4 N3 Cu1 105.9(10) . .
C4 N3 H3C 110.6 . .
Cu1 N3 H3C 110.6 . .
C4 N3 H3D 110.6 . .
Cu1 N3 H3D 110.6 . .
H3C N3 H3D 108.7 . .
C1 N1 Cu1 104.6(12) . .
C1 N1 H1C 110.8 . .
Cu1 N1 H1C 110.8 . .
C1 N1 H1D 110.8 . .
Cu1 N1 H1D 110.8 . .
H1C N1 H1D 108.9 . .
C3 N2 C2 122.7(16) . .
C3 N2 Cu1 106.4(11) . .
C2 N2 Cu1 108.2(11) . .
C3 N2 H2C 106.2 . .
C2 N2 H2C 106.2 . .
Cu1 N2 H2C 106.2 . .
N2 C3 C4 112.5(15) . .
N2 C3 H3A 109.1 . .
C4 C3 H3A 109.1 . .
N2 C3 H3B 109.1 . .
C4 C3 H3B 109.1 . .
H3A C3 H3B 107.8 . .
N3 C4 C3 111.3(14) . .
N3 C4 H4A 109.4 . .
C3 C4 H4A 109.4 . .
N3 C4 H4B 109.4 . .
C3 C4 H4B 109.4 . .
H4A C4 H4B 108.0 . .
N2 C2 C1 113.0(16) . .
N2 C2 H2A 109.0 . .
C1 C2 H2A 109.0 . .
N2 C2 H2B 109.0 . .
C1 C2 H2B 109.0 . .
H2A C2 H2B 107.8 . .
N1 C1 C2 113.3(16) . .
N1 C1 H1A 108.9 . .
C2 C1 H1A 108.9 . .
N1 C1 H1B 108.9 . .
C2 C1 H1B 108.9 . .
H1A C1 H1B 107.7 . .
O3WA O3WB O5W 102(4) . 33_666

loop_
_geom_bond_atom_site_label_1
_geom_bond_atom_site_label_2
_geom_bond_distance
_geom_bond_site_symmetry_2
Cu1 N2 1.990(15) .
Cu1 N3 2.076(13) .
Cu1 O2W 2.149(4) .
Cu1 N1 2.182(16) .
Cu1 O1 2.292(5) .
V1 O5 1.602(4) .
V1 O2 1.912(4) 5
V1 O2 1.915(4) .
V1 O6 1.941(4) .
V1 O4 1.955(4) 5
V1 V2 2.9962(14) .
V1 V2 3.0041(14) 5
V2 O1 1.603(4) .
V2 O6 1.925(4) .
V2 O4 1.939(4) .
V2 O2 1.984(4) .
V2 O3 2.003(4) .
V2 V1 3.0041(13) 9
B1 O8 1.347(8) .
B1 O7 1.370(8) .
B1 O10 1.373(8) 33_666
B2 O9 1.436(7) .
B2 O8 1.466(8) .
B2 O6 1.473(7) .
B2 O3 1.514(7) 33_666
B3 O9 1.410(7) .
B3 O10 1.480(7) .
B3 O4 1.499(7) 33_666
B3 O3 1.505(7) .
O2 V1 1.912(4) 9
O2W Cu1 2.149(4) 14_554
O3 B2 1.514(7) 29_666
O4 B3 1.499(7) 29_666
O4 V1 1.955(4) 9
O7 H7 0.8200 .
O10 B1 1.373(8) 29_666
N3 C4 1.420(13) .
N3 H3C 0.9000 .
N3 H3D 0.9000 .
N1 C1 1.423(13) .
N1 H1C 0.9000 .
N1 H1D 0.9000 .
N2 C3 1.419(13) .
N2 C2 1.426(13) .
N2 H2C 0.9100 .
C3 C4 1.439(19) .
C3 H3A 0.9700 .
C3 H3B 0.9700 .
C4 H4A 0.9700 .
C4 H4B 0.9700 .
C2 C1 1.436(19) .
C2 H2A 0.9700 .
C2 H2B 0.9700 .
C1 H1A 0.9700 .
C1 H1B 0.9700 .
O5W O3WB 1.34(4) 29_666
O3WA O3WB 1.06(5) .
O3WB O5W 1.34(4) 33_666
